data_1501806
loop_
_publ_author_name
'Wong, Su-Ling'
'Chang, Hsun-Shuo'
'Wang, Guei-Jane'
'Chiang, Michael Y.'
'Huang, Hung-Yi'
'Chen, Chu-Huang'
'Tsai, Shiow-Chwen'
'Lin, Chu-Hung'
'Chen, Ih-Sheng'

_publ_section_title
;
 Secondary metabolites from the roots of Neolitsea daibuensis and their
 anti-inflammatory activity.
;
_journal_issue 12
_journal_name_full 'Journal of natural products'
_journal_page_first 2489
_journal_page_last 2496
_journal_paper_doi 10.1021/np100874f
_journal_volume 74
_journal_year 2011
_chemical_absolute_configuration unk
_chemical_formula_moiety 'C17 H18 O5'
_chemical_formula_sum 'C17 H18 O5'
_chemical_formula_weight 302.31
_chemical_name_systematic
;
 ?
;
_space_group_IT_number 4
_symmetry_cell_setting monoclinic
_symmetry_space_group_name_Hall 'P 2yb'
_symmetry_space_group_name_H-M 'P 1 21 1'
_atom_sites_solution_hydrogens geom
_atom_sites_solution_primary direct
_atom_sites_solution_secondary difmap
_audit_creation_method SHELXL-97
_cell_angle_alpha 90.00
_cell_angle_beta 107.807(2)
_cell_angle_gamma 90.00
_cell_formula_units_Z 2
_cell_length_a 7.3433(3)
_cell_length_b 11.4642(4)
_cell_length_c 9.1189(3)
_cell_measurement_reflns_used 3914
_cell_measurement_temperature 150(2)
_cell_measurement_theta_max 24.97
_cell_measurement_theta_min 2.35
_cell_volume 730.90(5)
_computing_cell_refinement 'Bruker SMART'
_computing_data_collection 'Bruker SMART'
_computing_data_reduction 'Bruker SAINT'
_computing_molecular_graphics 'ORTEP-3 for Windows (Farrugia, 1997)'
_computing_publication_material 'WINGX publication routines (Farrugia, 1999)'
_computing_structure_refinement 'SHELXL-97 (Sheldrick, 1997)'
_computing_structure_solution 'SIR92 (Altomare et al., 1993)'
_diffrn_ambient_temperature 150(2)
_diffrn_measured_fraction_theta_full 0.999
_diffrn_measured_fraction_theta_max 0.999
_diffrn_measurement_device_type 'CCD area detector'
_diffrn_measurement_method 'phi and omega scans'
_diffrn_radiation_monochromator graphite
_diffrn_radiation_source 'sealed tube'
_diffrn_radiation_type MoK\a
_diffrn_radiation_wavelength 0.71073
_diffrn_reflns_av_R_equivalents 0.0148
_diffrn_reflns_av_sigmaI/netI 0.0193
_diffrn_reflns_limit_h_max 7
_diffrn_reflns_limit_h_min -8
_diffrn_reflns_limit_k_max 13
_diffrn_reflns_limit_k_min -12
_diffrn_reflns_limit_l_max 10
_diffrn_reflns_limit_l_min -10
_diffrn_reflns_number 4751
_diffrn_reflns_theta_full 24.98
_diffrn_reflns_theta_max 24.98
_diffrn_reflns_theta_min 2.35
_exptl_absorpt_coefficient_mu 0.101
_exptl_absorpt_correction_T_max 0.7452
_exptl_absorpt_correction_T_min 0.6422
_exptl_absorpt_correction_type psi-scan
_exptl_crystal_colour colorless
_exptl_crystal_density_diffrn 1.374
_exptl_crystal_density_method 'not measured'
_exptl_crystal_description prism
_exptl_crystal_F_000 320
_exptl_crystal_size_max 0.32
_exptl_crystal_size_mid 0.32
_exptl_crystal_size_min 0.2
_refine_diff_density_max 0.201
_refine_diff_density_min -0.165
_refine_diff_density_rms 0.034
_refine_ls_abs_structure_details 'Flack H D (1983), Acta Cryst. A39, 876-881'
_refine_ls_abs_structure_Flack 0.5(7)
_refine_ls_extinction_method none
_refine_ls_goodness_of_fit_ref 1.068
_refine_ls_hydrogen_treatment constr
_refine_ls_matrix_type full
_refine_ls_number_parameters 202
_refine_ls_number_reflns 2404
_refine_ls_number_restraints 1
_refine_ls_restrained_S_all 1.068
_refine_ls_R_factor_all 0.0260
_refine_ls_R_factor_gt 0.0254
_refine_ls_shift/su_max 0.000
_refine_ls_shift/su_mean 0.000
_refine_ls_structure_factor_coef Fsqd
_refine_ls_weighting_details 'calc w=1/[\s^2^(Fo^2^)+(0.0335P)^2^+0.1693P] where P=(Fo^2^+2Fc^2^)/3'
_refine_ls_weighting_scheme calc
_refine_ls_wR_factor_gt 0.0633
_refine_ls_wR_factor_ref 0.0637
_reflns_number_gt 2362
_reflns_number_total 2404
_reflns_threshold_expression >2sigma(I)
_cod_data_source_file np100874f_si_002.cif
_cod_data_source_block i12452
_cod_depositor_comments
;
The following automatic conversions were performed:

'_symmetry_cell_setting' value 'Monoclinic' changed to 'monoclinic'
according to /home/saulius/struct/CIF-dictionaries/cif_core.dic
dictionary named 'cif_core.dic' version 2.4.1 from 2010-06-29.

Automatic conversion script
Id: cif_fix_values 1715 2011-07-08 13:25:40Z adriana 
;
_cod_original_sg_symbol_H-M 'P2(1)   '
_cod_database_code 1501806

loop_
_symmetry_equiv_pos_as_xyz
'x, y, z'
'-x, y+1/2, -z'

loop_
_atom_site_label
_atom_site_type_symbol
_atom_site_fract_x
_atom_site_fract_y
_atom_site_fract_z
_atom_site_U_iso_or_equiv
_atom_site_adp_type
_atom_site_occupancy
_atom_site_symmetry_multiplicity
_atom_site_calc_flag
_atom_site_refinement_flags
O1 O 1.08227(15) 0.66018(10) 0.76055(12) 0.0204(2) Uani 1 1 d .
O2 O 0.74669(14) 0.33956(9) 0.76841(11) 0.0180(2) Uani 1 1 d .
O3 O 0.69763(16) 0.18492(10) 0.61004(13) 0.0247(3) Uani 1 1 d .
O4 O 0.44007(15) 0.38728(9) 0.10405(12) 0.0184(2) Uani 1 1 d .
O5 O 0.44326(16) 0.19170(10) 0.07992(13) 0.0242(3) Uani 1 1 d .
C1 C 0.8155(2) 0.50948(13) 0.41769(15) 0.0142(3) Uani 1 1 d .
C2 C 0.6424(2) 0.49397(13) 0.31727(16) 0.0154(3) Uani 1 1 d .
H10 H 0.5696 0.5597 0.2783 0.018 Uiso 1 1 calc R
C3 C 0.5590(2) 0.37751(13) 0.26387(17) 0.0160(3) Uani 1 1 d .
H9 H 0.6602 0.3195 0.2741 0.019 Uiso 1 1 calc R
C4 C 0.4273(2) 0.34195(14) 0.36212(16) 0.0179(3) Uani 1 1 d .
H8A H 0.3083 0.3853 0.3276 0.022 Uiso 1 1 calc R
H8B H 0.3973 0.2595 0.3481 0.022 Uiso 1 1 calc R
C5 C 0.5244(2) 0.36645(13) 0.52972(17) 0.0160(3) Uani 1 1 d .
C6 C 0.5345(2) 0.46699(13) 0.60400(17) 0.0149(3) Uani 1 1 d .
H5 H 0.4595 0.5320 0.5652 0.018 Uiso 1 1 calc R
C7 C 0.6823(2) 0.46147(13) 0.75793(17) 0.0158(3) Uani 1 1 d .
H4 H 0.6217 0.4765 0.8381 0.019 Uiso 1 1 calc R
C8 C 0.8512(2) 0.54093(13) 0.78189(16) 0.0150(3) Uani 1 1 d .
C9 C 0.9190(2) 0.60184(13) 0.68016(17) 0.0153(3) Uani 1 1 d .
C10 C 0.8654(2) 0.62144(13) 0.50847(17) 0.0158(3) Uani 1 1 d .
H12A H 0.9714 0.6586 0.4845 0.019 Uiso 1 1 calc R
H12B H 0.7567 0.6739 0.4773 0.019 Uiso 1 1 calc R
C11 C 0.9808(2) 0.56379(13) 0.93387(18) 0.0173(3) Uani 1 1 d .
C12 C 1.1154(2) 0.63517(14) 0.91393(18) 0.0217(3) Uani 1 1 d .
H1 H 1.2177 0.6640 0.9933 0.026 Uiso 1 1 calc R
C13 C 0.9661(2) 0.51402(16) 1.08135(17) 0.0222(3) Uani 1 1 d .
H14A H 0.9872 0.4313 1.0828 0.033 Uiso 1 1 calc R
H14B H 0.8410 0.5293 1.0894 0.033 Uiso 1 1 calc R
H14C H 1.0607 0.5495 1.1666 0.033 Uiso 1 1 calc R
C14 C 0.9704(2) 0.41855(13) 0.45989(17) 0.0180(3) Uani 1 1 d .
H15A H 0.9713 0.3815 0.5545 0.027 Uiso 1 1 calc R
H15B H 1.0921 0.4549 0.4726 0.027 Uiso 1 1 calc R
H15C H 0.9468 0.3612 0.3795 0.027 Uiso 1 1 calc R
C15 C 0.6601(2) 0.28468(14) 0.63271(16) 0.0166(3) Uani 1 1 d .
C16 C 0.3897(2) 0.28603(15) 0.02586(17) 0.0186(3) Uani 1 1 d .
C17 C 0.2603(2) 0.30818(16) -0.13394(18) 0.0266(4) Uani 1 1 d .
H17A H 0.2982 0.2598 -0.2054 0.040 Uiso 1 1 calc R
H17B H 0.2689 0.3887 -0.1600 0.040 Uiso 1 1 calc R
H17C H 0.1308 0.2903 -0.1388 0.040 Uiso 1 1 calc R

loop_
_atom_site_aniso_label
_atom_site_aniso_U_11
_atom_site_aniso_U_22
_atom_site_aniso_U_33
_atom_site_aniso_U_23
_atom_site_aniso_U_13
_atom_site_aniso_U_12
O1 0.0217(6) 0.0221(6) 0.0163(5) -0.0010(4) 0.0042(4) -0.0080(4)
O2 0.0209(5) 0.0142(6) 0.0161(5) 0.0021(4) 0.0014(4) -0.0020(5)
O3 0.0259(6) 0.0155(6) 0.0287(6) -0.0008(5) 0.0027(5) -0.0017(5)
O4 0.0206(6) 0.0195(6) 0.0132(5) -0.0007(4) 0.0022(4) -0.0004(4)
O5 0.0226(6) 0.0218(7) 0.0249(6) -0.0044(5) 0.0026(5) -0.0009(5)
C1 0.0182(8) 0.0141(8) 0.0120(7) 0.0022(6) 0.0071(6) -0.0012(6)
C2 0.0201(8) 0.0141(8) 0.0134(7) 0.0033(6) 0.0072(6) 0.0022(6)
C3 0.0152(7) 0.0173(8) 0.0137(7) 0.0009(6) 0.0015(6) 0.0008(5)
C4 0.0167(7) 0.0196(8) 0.0156(7) 0.0005(6) 0.0021(6) -0.0031(6)
C5 0.0135(7) 0.0195(9) 0.0163(7) 0.0030(6) 0.0068(6) -0.0042(6)
C6 0.0115(7) 0.0168(8) 0.0170(7) 0.0029(6) 0.0054(6) -0.0005(6)
C7 0.0180(8) 0.0148(8) 0.0151(7) 0.0018(6) 0.0059(6) -0.0008(6)
C8 0.0162(8) 0.0134(8) 0.0158(7) 0.0009(6) 0.0056(6) 0.0028(6)
C9 0.0157(7) 0.0119(7) 0.0183(8) -0.0021(6) 0.0052(6) -0.0012(6)
C10 0.0180(7) 0.0143(8) 0.0166(8) 0.0010(6) 0.0077(6) -0.0022(6)
C11 0.0178(8) 0.0174(8) 0.0155(7) 0.0003(6) 0.0035(6) 0.0018(6)
C12 0.0219(8) 0.0255(9) 0.0142(8) -0.0012(6) 0.0003(6) -0.0057(7)
C13 0.0242(9) 0.0269(9) 0.0140(7) 0.0014(6) 0.0035(6) -0.0042(7)
C14 0.0168(8) 0.0184(9) 0.0180(7) -0.0026(6) 0.0040(6) 0.0011(6)
C15 0.0152(7) 0.0168(8) 0.0172(7) 0.0017(6) 0.0042(6) -0.0056(6)
C16 0.0148(7) 0.0243(9) 0.0185(7) -0.0052(6) 0.0079(6) -0.0015(7)
C17 0.0239(9) 0.0343(11) 0.0181(8) -0.0058(7) 0.0013(7) -0.0032(7)

loop_
_atom_type_symbol
_atom_type_description
_atom_type_scat_dispersion_real
_atom_type_scat_dispersion_imag
_atom_type_scat_source
C C 0.0033 0.0016 'International Tables Vol C Tables 4.2.6.8 and 6.1.1.4'
H H 0.0000 0.0000 'International Tables Vol C Tables 4.2.6.8 and 6.1.1.4'
O O 0.0106 0.0060 'International Tables Vol C Tables 4.2.6.8 and 6.1.1.4'

loop_
_geom_angle_atom_site_label_1
_geom_angle_atom_site_label_2
_geom_angle_atom_site_label_3
_geom_angle
C9 O1 C12 107.20(12)
C15 O2 C7 109.22(11)
C16 O4 C3 116.42(12)
C2 C1 C14 124.86(14)
C2 C1 C10 120.72(13)
C14 C1 C10 114.27(12)
C1 C2 C3 123.78(14)
C1 C2 H10 118.1
C3 C2 H10 118.1
O4 C3 C2 108.64(12)
O4 C3 C4 107.92(11)
C2 C3 C4 108.19(12)
O4 C3 H9 110.7
C2 C3 H9 110.7
C4 C3 H9 110.7
C5 C4 C3 110.53(12)
C5 C4 H8A 109.5
C3 C4 H8A 109.5
C5 C4 H8B 109.5
C3 C4 H8B 109.5
H8A C4 H8B 108.1
C6 C5 C15 107.76(13)
C6 C5 C4 128.07(14)
C15 C5 C4 123.11(13)
C5 C6 C7 110.78(13)
C5 C6 H5 124.6
C7 C6 H5 124.6
O2 C7 C6 103.23(11)
O2 C7 C8 109.44(11)
C6 C7 C8 116.30(12)
O2 C7 H4 109.2
C6 C7 H4 109.2
C8 C7 H4 109.2
C9 C8 C11 106.73(13)
C9 C8 C7 131.76(14)
C11 C8 C7 121.49(13)
C8 C9 O1 108.99(13)
C8 C9 C10 138.09(14)
O1 C9 C10 112.92(12)
C9 C10 C1 112.61(12)
C9 C10 H12A 109.1
C1 C10 H12A 109.1
C9 C10 H12B 109.1
C1 C10 H12B 109.1
H12A C10 H12B 107.8
C12 C11 C8 106.13(14)
C12 C11 C13 127.97(15)
C8 C11 C13 125.89(14)
C11 C12 O1 110.95(14)
C11 C12 H1 124.5
O1 C12 H1 124.5
C11 C13 H14A 109.5
C11 C13 H14B 109.5
H14A C13 H14B 109.5
C11 C13 H14C 109.5
H14A C13 H14C 109.5
H14B C13 H14C 109.5
C1 C14 H15A 109.5
C1 C14 H15B 109.5
H15A C14 H15B 109.5
C1 C14 H15C 109.5
H15A C14 H15C 109.5
H15B C14 H15C 109.5
O3 C15 O2 121.70(14)
O3 C15 C5 129.53(14)
O2 C15 C5 108.76(13)
O5 C16 O4 123.53(14)
O5 C16 C17 125.55(15)
O4 C16 C17 110.92(14)
C16 C17 H17A 109.5
C16 C17 H17B 109.5
H17A C17 H17B 109.5
C16 C17 H17C 109.5
H17A C17 H17C 109.5
H17B C17 H17C 109.5

loop_
_geom_bond_atom_site_label_1
_geom_bond_atom_site_label_2
_geom_bond_distance
O1 C9 1.3728(18)
O1 C12 1.3746(18)
O2 C15 1.3603(18)
O2 C7 1.4691(18)
O3 C15 1.209(2)
O4 C16 1.353(2)
O4 C3 1.4562(17)
O5 C16 1.204(2)
C1 C2 1.332(2)
C1 C14 1.504(2)
C1 C10 1.510(2)
C2 C3 1.488(2)
C2 H10 0.9300
C3 C4 1.560(2)
C3 H9 0.9800
C4 C5 1.502(2)
C4 H8A 0.9700
C4 H8B 0.9700
C5 C6 1.327(2)
C5 C15 1.477(2)
C6 C7 1.490(2)
C6 H5 0.9300
C7 C8 1.500(2)
C7 H4 0.9800
C8 C9 1.371(2)
C8 C11 1.445(2)
C9 C10 1.510(2)
C10 H12A 0.9700
C10 H12B 0.9700
C11 C12 1.338(2)
C11 C13 1.495(2)
C12 H1 0.9300
C13 H14A 0.9600
C13 H14B 0.9600
C13 H14C 0.9600
C14 H15A 0.9600
C14 H15B 0.9600
C14 H15C 0.9600
C16 C17 1.498(2)
C17 H17A 0.9600
C17 H17B 0.9600
C17 H17C 0.9600

loop_
_geom_torsion_atom_site_label_1
_geom_torsion_atom_site_label_2
_geom_torsion_atom_site_label_3
_geom_torsion_atom_site_label_4
_geom_torsion
C14 C1 C2 C3 16.9(2)
C10 C1 C2 C3 -158.47(13)
C16 O4 C3 C2 164.85(12)
C16 O4 C3 C4 -78.07(15)
C1 C2 C3 O4 -146.18(13)
C1 C2 C3 C4 96.92(16)
O4 C3 C4 C5 -162.27(12)
C2 C3 C4 C5 -44.89(17)
C3 C4 C5 C6 82.37(19)
C3 C4 C5 C15 -84.39(17)
C15 C5 C6 C7 2.44(16)
C4 C5 C6 C7 -165.95(13)
C15 O2 C7 C6 4.87(14)
C15 O2 C7 C8 -119.58(12)
C5 C6 C7 O2 -4.48(16)
C5 C6 C7 C8 115.37(14)
O2 C7 C8 C9 100.72(18)
C6 C7 C8 C9 -15.7(2)
O2 C7 C8 C11 -77.93(16)
C6 C7 C8 C11 165.63(13)
C11 C8 C9 O1 0.20(17)
C7 C8 C9 O1 -178.60(14)
C11 C8 C9 C10 179.84(17)
C7 C8 C9 C10 1.0(3)
C12 O1 C9 C8 -0.15(16)
C12 O1 C9 C10 -179.89(13)
C8 C9 C10 C1 -46.4(2)
O1 C9 C10 C1 133.27(12)
C2 C1 C10 C9 119.29(15)
C14 C1 C10 C9 -56.57(16)
C9 C8 C11 C12 -0.17(17)
C7 C8 C11 C12 178.78(14)
C9 C8 C11 C13 -178.84(15)
C7 C8 C11 C13 0.1(2)
C8 C11 C12 O1 0.08(18)
C13 C11 C12 O1 178.71(15)
C9 O1 C12 C11 0.04(18)
C7 O2 C15 O3 176.09(13)
C7 O2 C15 C5 -3.67(14)
C6 C5 C15 O3 -178.96(15)
C4 C5 C15 O3 -9.9(2)
C6 C5 C15 O2 0.78(16)
C4 C5 C15 O2 169.87(12)
C3 O4 C16 O5 -2.69(19)
C3 O4 C16 C17 177.24(12)
